data_2207960
loop_
_publ_author_name
'Ko\,sar, Ba\,sak'
'Demircan, Ayd\?in'
'Karaarslan, Muhsin'
'B\"uy\"ukg\"ung\"or, Orhan'

_publ_section_title
;
 <i>tert</i>-Butyl
 <i>N</i>-(2-bromocyclohex-2-enyl)-<i>N</i>-(2-furylmethyl)carbamate
;
_journal_coeditor_code AT6071
_journal_issue 2
_journal_name_full 'Acta Crystallographica Section E'
_journal_page_first o765
_journal_page_last o767
_journal_paper_doi 10.1107/S1600536806002224
_journal_volume 62
_journal_year 2006
_chemical_formula_iupac 'C16 H22 Br N O3'
_chemical_formula_moiety 'C16 H22 Br N O3'
_chemical_formula_sum 'C16 H22 Br N O3'
_chemical_formula_weight 356.26
_chemical_name_systematic
;
tert-Butyl N-(2-bromocyclohex-2-enyl)-N-(2-furylmethyl)carbamate
;
_space_group_IT_number 19
_symmetry_cell_setting orthorhombic
_symmetry_space_group_name_Hall 'P 2ac 2ab'
_symmetry_space_group_name_H-M 'P 21 21 21'
_atom_sites_solution_hydrogens geom
_atom_sites_solution_primary direct
_atom_sites_solution_secondary difmap
_cell_angle_alpha 90.00
_cell_angle_beta 90.00
_cell_angle_gamma 90.00
_cell_formula_units_Z 4
_cell_length_a 6.2089(4)
_cell_length_b 14.6385(13)
_cell_length_c 18.5957(12)
_cell_measurement_reflns_used 32388
_cell_measurement_temperature 293(2)
_cell_measurement_theta_max 28.06
_cell_measurement_theta_min 1.77
_cell_volume 1690.1(2)
_computing_cell_refinement X-AREA
_computing_data_collection 'X-AREA (Stoe & Cie, 2002)'
_computing_data_reduction 'X-RED32 (Stoe & Cie, 2002)'
_computing_molecular_graphics 'ORTEP-3 for Windows (Farrugia, 1997)'
_computing_publication_material 'WinGX (Farrugia, 1999)'
_computing_structure_refinement 'SHELXL97 (Sheldrick, 1997)'
_computing_structure_solution 'SHELXS97 (Sheldrick, 1997)'
_diffrn_ambient_temperature 293(2)
_diffrn_detector_area_resol_mean 6.67
_diffrn_measured_fraction_theta_full 0.999
_diffrn_measured_fraction_theta_max 0.999
_diffrn_measurement_device_type 'Stoe IPDS-2'
_diffrn_measurement_method \w
_diffrn_radiation_monochromator graphite
_diffrn_radiation_source 'fine-focus sealed tube'
_diffrn_radiation_type MoK\a
_diffrn_radiation_wavelength 0.71073
_diffrn_reflns_av_R_equivalents 0.0764
_diffrn_reflns_av_sigmaI/netI 0.0400
_diffrn_reflns_limit_h_max 7
_diffrn_reflns_limit_h_min -7
_diffrn_reflns_limit_k_max 18
_diffrn_reflns_limit_k_min -18
_diffrn_reflns_limit_l_max 22
_diffrn_reflns_limit_l_min -22
_diffrn_reflns_number 16581
_diffrn_reflns_theta_full 26.00
_diffrn_reflns_theta_max 26.00
_diffrn_reflns_theta_min 1.77
_diffrn_standards_decay_% <2
_diffrn_standards_number 0
_exptl_absorpt_coefficient_mu 2.441
_exptl_absorpt_correction_T_max 0.5665
_exptl_absorpt_correction_T_min 0.2180
_exptl_absorpt_correction_type integration
_exptl_absorpt_process_details (Reference)
_exptl_crystal_colour colourless
_exptl_crystal_density_diffrn 1.400
_exptl_crystal_density_method 'not measured'
_exptl_crystal_description 'plate-like stick'
_exptl_crystal_F_000 736
_exptl_crystal_size_max 0.610
_exptl_crystal_size_mid 0.450
_exptl_crystal_size_min 0.200
_refine_diff_density_max 0.537
_refine_diff_density_min -0.789
_refine_ls_abs_structure_details 'Flack (1983), with 1389 Freidel pairs'
_refine_ls_abs_structure_Flack 0.49(3)
_refine_ls_extinction_method none
_refine_ls_goodness_of_fit_ref 1.129
_refine_ls_hydrogen_treatment constr
_refine_ls_matrix_type full
_refine_ls_number_parameters 191
_refine_ls_number_reflns 3327
_refine_ls_number_restraints 0
_refine_ls_restrained_S_all 1.129
_refine_ls_R_factor_all 0.0836
_refine_ls_R_factor_gt 0.0706
_refine_ls_shift/su_max 0.000
_refine_ls_shift/su_mean 0.000
_refine_ls_structure_factor_coef Fsqd
_refine_ls_weighting_details 'calc w = 1/[\s^2^(Fo^2^)+(0.0433P)^2^+6.2411P] where P=(Fo^2^+2Fc^2^)/3'
_refine_ls_weighting_scheme calc
_refine_ls_wR_factor_gt 0.1720
_refine_ls_wR_factor_ref 0.1795
_reflns_number_gt 2788
_reflns_number_total 3327
_reflns_threshold_expression I>2\s(I)
_cod_data_source_file at6071.cif
_cod_data_source_block 8
_cod_database_code 2207960
_cod_database_fobs_code 2207960

loop_
_symmetry_equiv_pos_as_xyz
'x, y, z'
'-x+1/2, -y, z+1/2'
'x+1/2, -y+1/2, -z'
'-x, y+1/2, -z+1/2'

loop_
_atom_site_label
_atom_site_fract_x
_atom_site_fract_y
_atom_site_fract_z
_atom_site_U_iso_or_equiv
_atom_site_adp_type
_atom_site_calc_flag
_atom_site_refinement_flags
_atom_site_occupancy
_atom_site_type_symbol
C1 0.6895(13) 0.5876(5) 0.1082(4) 0.0493(19) Uani d . 1 C
H1 0.7725 0.5779 0.0640 0.059 Uiso calc R 1 H
C2 0.4717(15) 0.6262(6) 0.0880(5) 0.059(2) Uani d . 1 C
C3 0.4171(18) 0.7140(6) 0.0903(6) 0.076(3) Uani d . 1 C
H3 0.2795 0.7312 0.0760 0.091 Uiso calc R 1 H
C4 0.571(2) 0.7853(7) 0.1153(7) 0.088(3) Uani d . 1 C
H4A 0.5637 0.8373 0.0830 0.106 Uiso calc R 1 H
H4B 0.5284 0.8060 0.1628 0.106 Uiso calc R 1 H
C5 0.794(2) 0.7517(6) 0.1181(5) 0.080(3) Uani d . 1 C
H5A 0.8813 0.7940 0.1456 0.096 Uiso calc R 1 H
H5B 0.8517 0.7486 0.0697 0.096 Uiso calc R 1 H
C6 0.804(2) 0.6566(5) 0.1529(5) 0.076(3) Uani d . 1 C
H6A 0.9529 0.6385 0.1587 0.092 Uiso calc R 1 H
H6B 0.7381 0.6590 0.2002 0.092 Uiso calc R 1 H
C7 0.5486(14) 0.4942(6) 0.2136(4) 0.056(2) Uani d . 1 C
H7A 0.4621 0.4390 0.2133 0.067 Uiso calc R 1 H
H7B 0.4514 0.5459 0.2167 0.067 Uiso calc R 1 H
C8 0.691(2) 0.4935(6) 0.2781(4) 0.077(4) Uani d . 1 C
C9 0.895(2) 0.4793(8) 0.2904(6) 0.084(3) Uani d . 1 C
H9 1.0009 0.4632 0.2573 0.101 Uiso calc R 1 H
C10 0.919(3) 0.4930(10) 0.3602(8) 0.116(5) Uani d . 1 C
H10 1.0535 0.4898 0.3821 0.139 Uiso calc R 1 H
C11 0.758(3) 0.5099(6) 0.3941(4) 0.096(4) Uani d . 1 C
H11 0.7474 0.5197 0.4433 0.116 Uiso calc R 1 H
C12 0.7544(14) 0.4229(4) 0.1147(3) 0.0400(13) Uani d . 1 C
C13 0.8126(14) 0.2601(5) 0.1394(4) 0.059(2) Uani d . 1 C
C14 1.0574(17) 0.2721(7) 0.1389(6) 0.085(3) Uani d . 1 C
H14A 1.1043 0.2934 0.1852 0.102 Uiso calc R 1 H
H14B 1.0968 0.3158 0.1028 0.102 Uiso calc R 1 H
H14C 1.1248 0.2146 0.1285 0.102 Uiso calc R 1 H
C15 0.748(2) 0.2047(5) 0.2036(5) 0.079(3) Uani d . 1 C
H15A 0.5935 0.2047 0.2078 0.095 Uiso calc R 1 H
H15B 0.8097 0.2308 0.2462 0.095 Uiso calc R 1 H
H15C 0.7979 0.1431 0.1979 0.095 Uiso calc R 1 H
C16 0.733(2) 0.2237(6) 0.0706(4) 0.077(3) Uani d . 1 C
H16A 0.7704 0.2648 0.0324 0.092 Uiso calc R 1 H
H16B 0.5788 0.2175 0.0728 0.092 Uiso calc R 1 H
H16C 0.7964 0.1650 0.0618 0.092 Uiso calc R 1 H
N1 0.6706(11) 0.4998(4) 0.1459(3) 0.0485(15) Uani d . 1 N
O1 0.5903(16) 0.5118(6) 0.3429(4) 0.096(3) Uani d . 1 O
O2 0.8352(9) 0.4217(4) 0.0567(3) 0.0606(14) Uani d . 1 O
O3 0.7251(12) 0.3504(3) 0.1565(2) 0.0591(14) Uani d . 1 O
Br1 0.26213(15) 0.53883(6) 0.05276(5) 0.0707(3) Uani d . 1 Br

loop_
_atom_site_aniso_label
_atom_site_aniso_U_11
_atom_site_aniso_U_22
_atom_site_aniso_U_33
_atom_site_aniso_U_12
_atom_site_aniso_U_13
_atom_site_aniso_U_23
C1 0.062(5) 0.042(4) 0.044(4) -0.005(3) 0.004(3) 0.002(3)
C2 0.064(5) 0.050(5) 0.062(5) 0.001(4) -0.005(4) 0.005(4)
C3 0.077(6) 0.053(5) 0.098(7) 0.015(5) 0.011(6) 0.016(5)
C4 0.113(9) 0.048(5) 0.104(9) -0.001(6) 0.005(7) 0.009(6)
C5 0.109(9) 0.054(5) 0.077(6) -0.008(6) -0.013(6) 0.011(4)
C6 0.127(10) 0.045(4) 0.058(5) -0.020(5) -0.023(6) 0.004(4)
C7 0.061(5) 0.045(4) 0.060(5) 0.002(4) 0.001(4) -0.006(4)
C8 0.156(13) 0.046(4) 0.029(4) 0.018(6) -0.008(5) -0.004(3)
C9 0.107(9) 0.079(8) 0.065(6) -0.015(7) -0.018(6) -0.006(6)
C10 0.135(13) 0.103(10) 0.109(11) -0.013(9) -0.031(10) -0.053(9)
C11 0.193(13) 0.062(5) 0.034(4) 0.014(10) 0.007(8) 0.001(4)
C12 0.041(3) 0.046(3) 0.033(3) -0.001(4) 0.008(3) 0.003(2)
C13 0.076(6) 0.043(4) 0.056(4) -0.008(4) 0.001(4) -0.005(3)
C14 0.083(7) 0.075(7) 0.098(8) 0.028(6) 0.001(6) -0.001(6)
C15 0.109(7) 0.052(4) 0.076(5) 0.016(6) -0.014(7) 0.013(4)
C16 0.101(7) 0.062(5) 0.067(5) 0.014(7) -0.001(6) -0.013(4)
N1 0.064(4) 0.042(3) 0.040(3) 0.008(3) 0.001(3) 0.004(3)
O1 0.125(7) 0.089(6) 0.073(5) 0.031(5) 0.001(5) -0.024(4)
O2 0.081(4) 0.051(3) 0.050(3) 0.003(3) 0.011(3) 0.001(3)
O3 0.094(4) 0.043(3) 0.041(2) 0.010(3) 0.008(3) 0.0016(19)
Br1 0.0581(4) 0.0812(6) 0.0728(5) -0.0061(6) -0.0111(5) -0.0007(4)

loop_
_atom_type_symbol
_atom_type_description
_atom_type_scat_dispersion_real
_atom_type_scat_dispersion_imag
_atom_type_scat_source
C C 0.0033 0.0016 'International Tables Vol C Tables 4.2.6.8 and 6.1.1.4'
H H 0.0000 0.0000 'International Tables Vol C Tables 4.2.6.8 and 6.1.1.4'
N N 0.0061 0.0033 'International Tables Vol C Tables 4.2.6.8 and 6.1.1.4'
O O 0.0106 0.0060 'International Tables Vol C Tables 4.2.6.8 and 6.1.1.4'
Br Br -0.2901 2.4595 'International Tables Vol C Tables 4.2.6.8 and 6.1.1.4'

loop_
_geom_angle_atom_site_label_1
_geom_angle_atom_site_label_2
_geom_angle_atom_site_label_3
_geom_angle
N1 C1 C6 111.4(6)
N1 C1 C2 111.9(6)
C6 C1 C2 108.1(7)
N1 C1 H1 108.4
C6 C1 H1 108.4
C2 C1 H1 108.4
C3 C2 C1 125.5(9)
C3 C2 Br1 118.5(8)
C1 C2 Br1 116.0(6)
C2 C3 C4 121.6(10)
C2 C3 H3 119.2
C4 C3 H3 119.2
C5 C4 C3 112.3(9)
C5 C4 H4A 109.1
C3 C4 H4A 109.1
C5 C4 H4B 109.1
C3 C4 H4B 109.1
H4A C4 H4B 107.9
C4 C5 C6 110.9(10)
C4 C5 H5A 109.5
C6 C5 H5A 109.5
C4 C5 H5B 109.5
C6 C5 H5B 109.5
H5A C5 H5B 108.0
C1 C6 C5 111.1(7)
C1 C6 H6A 109.4
C5 C6 H6A 109.4
C1 C6 H6B 109.4
C5 C6 H6B 109.4
H6A C6 H6B 108.0
N1 C7 C8 112.5(8)
N1 C7 H7A 109.1
C8 C7 H7A 109.1
N1 C7 H7B 109.1
C8 C7 H7B 109.1
H7A C7 H7B 107.8
C9 C8 O1 108.6(10)
C9 C8 C7 136.0(11)
O1 C8 C7 115.3(11)
C8 C9 C10 104.9(14)
C8 C9 H9 127.6
C10 C9 H9 127.6
C11 C10 C9 116.8(16)
C11 C10 H10 121.6
C9 C10 H10 121.6
C10 C11 O1 105.3(9)
C10 C11 H11 127.4
O1 C11 H11 127.4
O2 C12 O3 125.2(6)
O2 C12 N1 123.8(6)
O3 C12 N1 111.0(5)
O3 C13 C16 113.0(7)
O3 C13 C15 102.4(7)
C16 C13 C15 113.9(7)
O3 C13 C14 105.5(7)
C16 C13 C14 111.8(9)
C15 C13 C14 109.5(9)
C13 C14 H14A 109.5
C13 C14 H14B 109.5
H14A C14 H14B 109.5
C13 C14 H14C 109.5
H14A C14 H14C 109.5
H14B C14 H14C 109.5
C13 C15 H15A 109.5
C13 C15 H15B 109.5
H15A C15 H15B 109.5
C13 C15 H15C 109.5
H15A C15 H15C 109.5
H15B C15 H15C 109.5
C13 C16 H16A 109.5
C13 C16 H16B 109.5
H16A C16 H16B 109.5
C13 C16 H16C 109.5
H16A C16 H16C 109.5
H16B C16 H16C 109.5
C12 N1 C1 119.2(6)
C12 N1 C7 120.7(6)
C1 N1 C7 119.9(6)
C8 O1 C11 104.3(10)
C12 O3 C13 122.9(6)

loop_
_geom_bond_atom_site_label_1
_geom_bond_atom_site_label_2
_geom_bond_distance
_geom_bond_publ_flag
C1 N1 1.468(9) ?
C1 C6 1.488(11) ?
C1 C2 1.513(12) ?
C1 H1 0.9800 ?
C2 C3 1.330(12) ?
C2 Br1 1.939(9) y
C3 C4 1.489(16) ?
C3 H3 0.9300 ?
C4 C5 1.469(16) ?
C4 H4A 0.9700 ?
C4 H4B 0.9700 ?
C5 C6 1.537(11) ?
C5 H5A 0.9700 ?
C5 H5B 0.9700 ?
C6 H6A 0.9700 ?
C6 H6B 0.9700 ?
C7 N1 1.472(10) ?
C7 C8 1.492(13) ?
C7 H7A 0.9700 ?
C7 H7B 0.9700 ?
C8 C9 1.302(17) ?
C8 O1 1.385(12) y
C9 C10 1.321(16) ?
C9 H9 0.9300 ?
C10 C11 1.21(2) ?
C10 H10 0.9300 ?
C11 O1 1.412(18) y
C11 H11 0.9300 ?
C12 O2 1.189(8) y
C12 O3 1.328(7) y
C12 N1 1.369(8) ?
C13 O3 1.463(9) y
C13 C16 1.472(11) ?
C13 C15 1.499(11) ?
C13 C14 1.530(14) ?
C14 H14A 0.9600 ?
C14 H14B 0.9600 ?
C14 H14C 0.9600 ?
C15 H15A 0.9600 ?
C15 H15B 0.9600 ?
C15 H15C 0.9600 ?
C16 H16A 0.9600 ?
C16 H16B 0.9600 ?
C16 H16C 0.9600 ?

loop_
_geom_torsion_atom_site_label_1
_geom_torsion_atom_site_label_2
_geom_torsion_atom_site_label_3
_geom_torsion_atom_site_label_4
_geom_torsion
_geom_torsion_publ_flag
N1 C1 C2 C3 141.7(9) ?
C6 C1 C2 C3 18.7(12) ?
N1 C1 C2 Br1 -40.7(8) ?
C6 C1 C2 Br1 -163.7(6) ?
C1 C2 C3 C4 -1.2(16) y
Br1 C2 C3 C4 -178.7(8) ?
C2 C3 C4 C5 14.8(16) y
C3 C4 C5 C6 -44.8(13) y
N1 C1 C6 C5 -171.6(9) ?
C2 C1 C6 C5 -48.2(11) ?
C4 C5 C6 C1 65.0(12) ?
N1 C7 C8 C9 -16.1(17) ?
N1 C7 C8 O1 164.1(8) ?
O1 C8 C9 C10 -2.8(16) ?
C7 C8 C9 C10 177.4(12) ?
C8 C9 C10 C11 3(2) ?
C9 C10 C11 O1 -1.8(17) ?
O2 C12 N1 C1 -3.3(12) ?
O3 C12 N1 C1 179.3(7) ?
O2 C12 N1 C7 172.1(8) ?
O3 C12 N1 C7 -5.3(10) ?
C6 C1 N1 C12 -122.4(8) ?
C2 C1 N1 C12 116.4(8) ?
C6 C1 N1 C7 62.1(10) ?
C2 C1 N1 C7 -59.0(9) ?
C8 C7 N1 C12 83.7(9) ?
C8 C7 N1 C1 -100.9(9) ?
C9 C8 O1 C11 1.9(13) ?
C7 C8 O1 C11 -178.2(8) ?
C10 C11 O1 C8 -0.1(12) ?
O2 C12 O3 C13 7.4(13) ?
N1 C12 O3 C13 -175.2(7) ?
C16 C13 O3 C12 -60.2(11) ?
C15 C13 O3 C12 176.9(8) ?
C14 C13 O3 C12 62.3(11) ?

loop_
_cod_related_entry_id
_cod_related_entry_database
_cod_related_entry_code
1 ChemSpider 21179820
